data_4306491
loop_
_publ_author_name
'M. Carmen Puerta'
'Pedro Valerga'
'M. Dolores Palacios'

_publ_contact_author_address
;
Departamento de CMIM y Qu\'imica Inorg\'anica
Universidad de C\'adiz
Facultad de Ciencias
Campus Universitario del R\'io San Pedro
11510. Puerto Real. SPAIN.
;
_publ_contact_author_email pedro.valerga@uca.es
_publ_contact_author_fax '34 (956) 016288'
_publ_contact_author_name 'Pedro Valerga'
_publ_contact_author_phone '34 (956) 016340'
_publ_section_title
;
Formation of a Coordinated 2-Aminoethylidene Ligand and Its Rearrangement
by Deprotonation into a Phosphinoallyl Ligand Containing a Pyrrolidin-2-yl
Ring
;
_journal_name_full 'Inorganic Chemistry'
_journal_page_first 8598
_journal_page_last 8600
_journal_paper_doi 10.1021/ic801302z
_journal_volume 47
_journal_year 2008
_chemical_formula_moiety 'C39 H58 N2 P2 Ru'
_chemical_formula_sum 'C39 H58 N2 P2 Ru'
_chemical_formula_weight 717.88
_chemical_name_systematic
;
{\k^4^ C,C',C'',P-trihapto-3-Benzhydrylidene-4-diisopropylphosphanylamino-
1-diisopropylphosphanyl-pyrrolidine-2-yl}-(pentahapto-pentamethyl-
cyclopentadienyl)-ruthenium (II)
;
_space_group_IT_number 14
_symmetry_cell_setting monoclinic
_symmetry_Int_Tables_number 14
_symmetry_space_group_name_Hall '-P 2ybc'
_symmetry_space_group_name_H-M 'P 1 21/c 1'
_atom_sites_solution_hydrogens geom
_atom_sites_solution_primary direct
_atom_sites_solution_secondary difmap
_audit_creation_method SHELXL-97
_cell_angle_alpha 90.00
_cell_angle_beta 93.2510(10)
_cell_angle_gamma 90.00
_cell_formula_units_Z 4
_cell_length_a 10.3935(7)
_cell_length_b 14.4955(10)
_cell_length_c 24.1928(17)
_cell_measurement_reflns_used 6822
_cell_measurement_temperature 100(2)
_cell_measurement_theta_max 25.960
_cell_measurement_theta_min 2.514
_cell_volume 3639.0(4)
_computing_cell_refinement 'SAINT (Bruker, 2001)'
_computing_data_collection 'SMART (Bruker, 2001)'
_computing_data_reduction 'SAINT (Bruker, 2001)'
_computing_molecular_graphics 'ORTEP-3 vers. 1.08 (Faruggia, 2005)'
_computing_publication_material 'SHELXTL (Sheldrick, 2001)'
_computing_structure_refinement 'SHELXTL (Sheldrick, 2001)'
_computing_structure_solution 'SHELXTL (Sheldrick, 2001)'
_diffrn_ambient_temperature 100(2)
_diffrn_measured_fraction_theta_full 0.998
_diffrn_measured_fraction_theta_max 0.998
_diffrn_measurement_device_type 'Bruker SMART APEX CCD area detector'
_diffrn_measurement_method '1700 omega scan frames, 0.3 deg, 10 sec'
_diffrn_radiation_monochromator graphite
_diffrn_radiation_probe x-ray
_diffrn_radiation_type MoK\a
_diffrn_radiation_wavelength 0.71073
_diffrn_reflns_av_R_equivalents 0.0250
_diffrn_reflns_av_sigmaI/netI 0.0232
_diffrn_reflns_limit_h_max 12
_diffrn_reflns_limit_h_min -12
_diffrn_reflns_limit_k_max 17
_diffrn_reflns_limit_k_min -17
_diffrn_reflns_limit_l_max 29
_diffrn_reflns_limit_l_min -29
_diffrn_reflns_number 27329
_diffrn_reflns_theta_full 26.00
_diffrn_reflns_theta_max 26.00
_diffrn_reflns_theta_min 1.64
_diffrn_source 'fine-focus sealed tube'
_diffrn_source_type 'Bruker SMART APEX'
_diffrn_standards_decay_% -0.0007
_diffrn_standards_number 0
_exptl_absorpt_coefficient_mu 0.548
_exptl_absorpt_correction_T_max 1.000
_exptl_absorpt_correction_T_min 0.840
_exptl_absorpt_correction_type multi-scan
_exptl_absorpt_process_details '(SADABS; Sheldrick, 2004)'
_exptl_crystal_colour red
_exptl_crystal_density_diffrn 1.310
_exptl_crystal_density_method 'not measured'
_exptl_crystal_description prism
_exptl_crystal_F_000 1520
_exptl_crystal_size_max 0.54
_exptl_crystal_size_mid 0.34
_exptl_crystal_size_min 0.19
_refine_diff_density_max 0.686
_refine_diff_density_min -0.523
_refine_diff_density_rms 0.070
_refine_ls_extinction_method none
_refine_ls_goodness_of_fit_ref 1.058
_refine_ls_hydrogen_treatment mixed
_refine_ls_matrix_type full
_refine_ls_number_parameters 413
_refine_ls_number_reflns 7125
_refine_ls_number_restraints 0
_refine_ls_restrained_S_all 1.058
_refine_ls_R_factor_all 0.0372
_refine_ls_R_factor_gt 0.0360
_refine_ls_shift/su_max 0.001
_refine_ls_shift/su_mean 0.000
_refine_ls_structure_factor_coef Fsqd
_refine_ls_weighting_details 'calc w=1/[\s^2^(Fo^2^)+(0.0272P)^2^+6.7985P] where P=(Fo^2^+2Fc^2^)/3'
_refine_ls_weighting_scheme calc
_refine_ls_wR_factor_gt 0.0780
_refine_ls_wR_factor_ref 0.0788
_reflns_number_gt 6967
_reflns_number_total 7125
_reflns_threshold_expression >2sigma(I)
_cod_data_source_file ic801302z_si_002.cif
_cod_data_source_block pv0608
_cod_original_sg_symbol_H-M 'P 21/c'
_cod_database_code 4306491

loop_
_symmetry_equiv_pos_as_xyz
'x, y, z'
'-x, y+1/2, -z+1/2'
'-x, -y, -z'
'x, -y-1/2, z-1/2'

loop_
_atom_site_label
_atom_site_type_symbol
_atom_site_fract_x
_atom_site_fract_y
_atom_site_fract_z
_atom_site_U_iso_or_equiv
_atom_site_adp_type
_atom_site_occupancy
_atom_site_symmetry_multiplicity
_atom_site_calc_flag
_atom_site_refinement_flags
_atom_site_disorder_assembly
_atom_site_disorder_group
Ru1 Ru 0.833686(17) 0.745914(12) 0.110660(7) 0.01102(6) Uani 1 1 d . . .
P1 P 0.71193(6) 0.61486(4) 0.10830(2) 0.01197(12) Uani 1 1 d . . .
P2 P 0.79816(6) 0.80976(4) -0.07951(2) 0.01444(13) Uani 1 1 d . . .
N1 N 0.5731(2) 0.64113(14) 0.07203(8) 0.0148(4) Uani 1 1 d . . .
H1 H 0.517(3) 0.612(2) 0.0708(12) 0.018 Uiso 1 1 d . . .
N2 N 0.73926(19) 0.75642(13) -0.02261(8) 0.0148(4) Uani 1 1 d . . .
C1 C 1.0404(2) 0.75106(17) 0.08904(10) 0.0169(5) Uani 1 1 d . . .
C2 C 1.0091(2) 0.83861(17) 0.11275(11) 0.0192(5) Uani 1 1 d . . .
C3 C 0.9787(2) 0.82240(18) 0.16876(11) 0.0202(5) Uani 1 1 d . . .
C4 C 0.9865(2) 0.72655(18) 0.17971(10) 0.0175(5) Uani 1 1 d . . .
C5 C 1.0280(2) 0.68225(17) 0.13010(10) 0.0161(5) Uani 1 1 d . . .
C6 C 1.0964(3) 0.7386(2) 0.03366(11) 0.0251(6) Uani 1 1 d . . .
H6A H 1.1885 0.7536 0.0367 0.038 Uiso 1 1 calc R . .
H6B H 1.0523 0.7796 0.0065 0.038 Uiso 1 1 calc R . .
H6C H 1.0851 0.6744 0.0216 0.038 Uiso 1 1 calc R . .
C7 C 1.0327(3) 0.93041(19) 0.08635(14) 0.0313(7) Uani 1 1 d . . .
H7A H 0.9871 0.9787 0.1058 0.047 Uiso 1 1 calc R . .
H7B H 1.0012 0.9288 0.0474 0.047 Uiso 1 1 calc R . .
H7C H 1.1253 0.9437 0.0886 0.047 Uiso 1 1 calc R . .
C8 C 0.9601(3) 0.8944(2) 0.21214(13) 0.0364(8) Uani 1 1 d . . .
H8A H 0.8921 0.8746 0.2360 0.055 Uiso 1 1 calc R . .
H8B H 0.9354 0.9529 0.1942 0.055 Uiso 1 1 calc R . .
H8C H 1.0408 0.9027 0.2346 0.055 Uiso 1 1 calc R . .
C9 C 0.9792(3) 0.6823(2) 0.23556(11) 0.0291(6) Uani 1 1 d . . .
H9A H 1.0519 0.7031 0.2600 0.044 Uiso 1 1 calc R . .
H9B H 0.9827 0.6150 0.2316 0.044 Uiso 1 1 calc R . .
H9C H 0.8982 0.6998 0.2516 0.044 Uiso 1 1 calc R . .
C10 C 1.0767(2) 0.58513(18) 0.12746(11) 0.0233(5) Uani 1 1 d . . .
H10A H 1.0616 0.5614 0.0897 0.035 Uiso 1 1 calc R . .
H10B H 1.0311 0.5465 0.1532 0.035 Uiso 1 1 calc R . .
H10C H 1.1693 0.5841 0.1377 0.035 Uiso 1 1 calc R . .
C11 C 0.7665(2) 0.80440(16) 0.02876(9) 0.0138(5) Uani 1 1 d . . .
H11 H 0.7952 0.8695 0.0235 0.017 Uiso 1 1 calc R . .
C12 C 0.6649(2) 0.79690(15) 0.06480(9) 0.0127(4) Uani 1 1 d . . .
C13 C 0.6635(2) 0.83810(16) 0.11933(9) 0.0125(4) Uani 1 1 d . . .
C14 C 0.6945(2) 0.93902(16) 0.12715(10) 0.0153(5) Uani 1 1 d . . .
C15 C 0.7239(2) 0.99815(17) 0.08403(10) 0.0196(5) Uani 1 1 d . . .
H15 H 0.7297 0.9734 0.0479 0.024 Uiso 1 1 calc R . .
C16 C 0.7450(3) 1.09182(18) 0.09218(12) 0.0265(6) Uani 1 1 d . . .
H16 H 0.7665 1.1295 0.0619 0.032 Uiso 1 1 calc R . .
C17 C 0.7351(3) 1.13090(18) 0.14396(12) 0.0284(6) Uani 1 1 d . . .
H17 H 0.7498 1.1950 0.1496 0.034 Uiso 1 1 calc R . .
C18 C 0.7030(3) 1.07451(18) 0.18758(11) 0.0254(6) Uani 1 1 d . . .
H18 H 0.6948 1.1003 0.2233 0.030 Uiso 1 1 calc R . .
C19 C 0.6829(2) 0.98075(17) 0.17920(10) 0.0190(5) Uani 1 1 d . . .
H19 H 0.6607 0.9436 0.2095 0.023 Uiso 1 1 calc R . .
C20 C 0.5545(2) 0.81028(15) 0.15519(9) 0.0135(5) Uani 1 1 d . . .
C21 C 0.5792(2) 0.77818(16) 0.20905(10) 0.0156(5) Uani 1 1 d . . .
H21 H 0.6658 0.7680 0.2224 0.019 Uiso 1 1 calc R . .
C22 C 0.4796(2) 0.76075(16) 0.24373(10) 0.0187(5) Uani 1 1 d . . .
H22 H 0.4985 0.7390 0.2803 0.022 Uiso 1 1 calc R . .
C23 C 0.3524(2) 0.77521(17) 0.22479(11) 0.0197(5) Uani 1 1 d . . .
H23 H 0.2841 0.7626 0.2482 0.024 Uiso 1 1 calc R . .
C24 C 0.3257(2) 0.80815(17) 0.17150(11) 0.0193(5) Uani 1 1 d . . .
H24 H 0.2390 0.8182 0.1583 0.023 Uiso 1 1 calc R . .
C25 C 0.4262(2) 0.82653(16) 0.13736(10) 0.0159(5) Uani 1 1 d . . .
H25 H 0.4071 0.8506 0.1013 0.019 Uiso 1 1 calc R . .
C26 C 0.6585(2) 0.56372(16) 0.17449(9) 0.0161(5) Uani 1 1 d . . .
H26 H 0.6683 0.6146 0.2024 0.019 Uiso 1 1 calc R . .
C27 C 0.7470(3) 0.48631(18) 0.19732(10) 0.0225(5) Uani 1 1 d . . .
H27A H 0.7282 0.4735 0.2358 0.034 Uiso 1 1 calc R . .
H27B H 0.8371 0.5055 0.1958 0.034 Uiso 1 1 calc R . .
H27C H 0.7322 0.4305 0.1750 0.034 Uiso 1 1 calc R . .
C28 C 0.5162(3) 0.53572(19) 0.17413(11) 0.0241(6) Uani 1 1 d . . .
H28A H 0.4987 0.4876 0.1462 0.036 Uiso 1 1 calc R . .
H28B H 0.4619 0.5896 0.1652 0.036 Uiso 1 1 calc R . .
H28C H 0.4970 0.5121 0.2107 0.036 Uiso 1 1 calc R . .
C29 C 0.7724(2) 0.51120(16) 0.07198(10) 0.0163(5) Uani 1 1 d . . .
H29 H 0.8429 0.4837 0.0966 0.020 Uiso 1 1 calc R . .
C30 C 0.8317(2) 0.53888(17) 0.01795(10) 0.0203(5) Uani 1 1 d . . .
H30A H 0.8862 0.4886 0.0056 0.030 Uiso 1 1 calc R . .
H30B H 0.8841 0.5946 0.0241 0.030 Uiso 1 1 calc R . .
H30C H 0.7629 0.5512 -0.0105 0.030 Uiso 1 1 calc R . .
C31 C 0.6715(3) 0.43548(18) 0.06001(11) 0.0246(6) Uani 1 1 d . . .
H31A H 0.6012 0.4599 0.0355 0.037 Uiso 1 1 calc R . .
H31B H 0.6372 0.4150 0.0948 0.037 Uiso 1 1 calc R . .
H31C H 0.7117 0.3832 0.0420 0.037 Uiso 1 1 calc R . .
C32 C 0.5686(2) 0.72583(16) 0.03995(9) 0.0137(5) Uani 1 1 d . . .
H32 H 0.4797 0.7522 0.0395 0.016 Uiso 1 1 calc R . .
C33 C 0.6095(2) 0.71508(17) -0.02047(10) 0.0171(5) Uani 1 1 d . . .
H33A H 0.6117 0.6491 -0.0309 0.021 Uiso 1 1 calc R . .
H33B H 0.5476 0.7473 -0.0464 0.021 Uiso 1 1 calc R . .
C34 C 0.6541(2) 0.86686(17) -0.11340(10) 0.0189(5) Uani 1 1 d . . .
H34 H 0.5850 0.8199 -0.1213 0.023 Uiso 1 1 calc R . .
C35 C 0.6066(2) 0.93884(18) -0.07283(11) 0.0225(5) Uani 1 1 d . . .
H35A H 0.6764 0.9823 -0.0630 0.034 Uiso 1 1 calc R . .
H35B H 0.5800 0.9078 -0.0393 0.034 Uiso 1 1 calc R . .
H35C H 0.5331 0.9724 -0.0902 0.034 Uiso 1 1 calc R . .
C36 C 0.6881(3) 0.91345(19) -0.16763(10) 0.0235(5) Uani 1 1 d . . .
H36A H 0.6149 0.9505 -0.1820 0.035 Uiso 1 1 calc R . .
H36B H 0.7079 0.8661 -0.1948 0.035 Uiso 1 1 calc R . .
H36C H 0.7634 0.9534 -0.1607 0.035 Uiso 1 1 calc R . .
C37 C 0.8308(2) 0.71572(17) -0.12894(10) 0.0196(5) Uani 1 1 d . . .
H37 H 0.8411 0.7466 -0.1654 0.024 Uiso 1 1 calc R . .
C38 C 0.7271(3) 0.64223(18) -0.13965(11) 0.0252(6) Uani 1 1 d . . .
H38A H 0.7494 0.6037 -0.1710 0.038 Uiso 1 1 calc R . .
H38B H 0.6438 0.6722 -0.1482 0.038 Uiso 1 1 calc R . .
H38C H 0.7216 0.6036 -0.1066 0.038 Uiso 1 1 calc R . .
C39 C 0.9618(3) 0.67185(19) -0.11279(12) 0.0272(6) Uani 1 1 d . . .
H39A H 0.9556 0.6365 -0.0785 0.041 Uiso 1 1 calc R . .
H39B H 1.0268 0.7204 -0.1071 0.041 Uiso 1 1 calc R . .
H39C H 0.9866 0.6306 -0.1425 0.041 Uiso 1 1 calc R . .

loop_
_atom_site_aniso_label
_atom_site_aniso_U_11
_atom_site_aniso_U_22
_atom_site_aniso_U_33
_atom_site_aniso_U_23
_atom_site_aniso_U_13
_atom_site_aniso_U_12
Ru1 0.00894(10) 0.01293(10) 0.01114(10) -0.00113(7) -0.00002(7) -0.00033(7)
P1 0.0116(3) 0.0134(3) 0.0109(3) 0.0000(2) 0.0005(2) -0.0005(2)
P2 0.0154(3) 0.0162(3) 0.0118(3) 0.0016(2) 0.0011(2) -0.0003(2)
N1 0.0118(10) 0.0155(10) 0.0168(10) 0.0023(8) -0.0016(8) -0.0049(8)
N2 0.0153(10) 0.0175(10) 0.0113(9) 0.0006(8) -0.0012(8) -0.0040(8)
C1 0.0093(11) 0.0234(13) 0.0178(12) -0.0019(9) -0.0006(9) -0.0018(9)
C2 0.0096(11) 0.0203(12) 0.0272(13) -0.0008(10) -0.0044(10) -0.0019(9)
C3 0.0079(11) 0.0266(13) 0.0255(13) -0.0093(11) -0.0036(9) 0.0015(10)
C4 0.0084(11) 0.0289(13) 0.0150(12) -0.0031(10) -0.0025(9) -0.0009(9)
C5 0.0081(11) 0.0220(12) 0.0177(12) -0.0003(9) -0.0015(9) -0.0003(9)
C6 0.0174(13) 0.0374(15) 0.0208(13) 0.0019(11) 0.0051(10) -0.0015(11)
C7 0.0167(13) 0.0224(14) 0.0540(19) 0.0070(13) -0.0072(12) -0.0068(11)
C8 0.0185(14) 0.0470(18) 0.0425(18) -0.0293(15) -0.0090(12) 0.0040(13)
C9 0.0201(13) 0.0504(18) 0.0165(13) 0.0016(12) -0.0016(10) 0.0000(12)
C10 0.0158(12) 0.0246(13) 0.0292(14) 0.0012(11) -0.0009(10) 0.0057(10)
C11 0.0148(11) 0.0122(11) 0.0144(11) -0.0007(9) -0.0001(9) 0.0001(9)
C12 0.0102(11) 0.0121(11) 0.0155(11) 0.0022(9) -0.0021(9) 0.0002(9)
C13 0.0095(11) 0.0149(11) 0.0130(11) -0.0001(9) -0.0017(8) 0.0000(8)
C14 0.0075(10) 0.0171(12) 0.0212(12) -0.0007(9) -0.0004(9) -0.0002(9)
C15 0.0183(12) 0.0194(12) 0.0216(12) -0.0010(10) 0.0053(10) 0.0007(10)
C16 0.0281(15) 0.0178(13) 0.0344(15) 0.0024(11) 0.0094(12) -0.0019(11)
C17 0.0265(15) 0.0161(12) 0.0432(17) -0.0069(11) 0.0078(12) -0.0042(11)
C18 0.0248(14) 0.0235(13) 0.0281(14) -0.0089(11) 0.0039(11) -0.0008(11)
C19 0.0168(12) 0.0187(12) 0.0217(12) -0.0029(10) 0.0030(10) -0.0015(10)
C20 0.0117(11) 0.0122(11) 0.0166(11) -0.0027(9) 0.0013(9) 0.0007(9)
C21 0.0130(11) 0.0154(11) 0.0181(12) -0.0015(9) -0.0005(9) 0.0012(9)
C22 0.0217(13) 0.0173(12) 0.0172(12) 0.0003(9) 0.0017(10) 0.0020(10)
C23 0.0177(12) 0.0175(12) 0.0247(13) 0.0010(10) 0.0085(10) 0.0001(10)
C24 0.0120(11) 0.0183(12) 0.0275(13) -0.0008(10) 0.0002(10) 0.0012(9)
C25 0.0137(11) 0.0166(11) 0.0172(11) 0.0017(9) -0.0009(9) 0.0020(9)
C26 0.0192(12) 0.0173(11) 0.0121(11) 0.0007(9) 0.0024(9) -0.0012(9)
C27 0.0281(14) 0.0214(13) 0.0184(12) 0.0058(10) 0.0039(10) 0.0043(11)
C28 0.0231(14) 0.0288(14) 0.0211(13) 0.0032(11) 0.0063(10) -0.0052(11)
C29 0.0183(12) 0.0147(11) 0.0161(11) -0.0017(9) 0.0025(9) 0.0006(9)
C30 0.0228(13) 0.0208(12) 0.0176(12) -0.0035(10) 0.0050(10) 0.0016(10)
C31 0.0286(14) 0.0193(12) 0.0262(14) -0.0066(10) 0.0050(11) -0.0050(11)
C32 0.0126(11) 0.0157(11) 0.0126(11) 0.0001(9) -0.0007(9) -0.0014(9)
C33 0.0167(12) 0.0208(12) 0.0135(11) 0.0005(9) -0.0015(9) -0.0058(10)
C34 0.0173(12) 0.0210(12) 0.0178(12) 0.0033(10) -0.0032(10) -0.0008(10)
C35 0.0192(13) 0.0247(13) 0.0235(13) 0.0059(10) 0.0012(10) 0.0068(10)
C36 0.0251(14) 0.0277(14) 0.0175(12) 0.0059(10) -0.0009(10) -0.0016(11)
C37 0.0275(14) 0.0188(12) 0.0129(11) 0.0003(9) 0.0043(10) 0.0010(10)
C38 0.0340(15) 0.0212(13) 0.0201(13) -0.0041(10) -0.0017(11) -0.0020(11)
C39 0.0289(15) 0.0255(14) 0.0281(14) -0.0043(11) 0.0092(12) 0.0053(11)

loop_
_atom_type_symbol
_atom_type_description
_atom_type_scat_dispersion_real
_atom_type_scat_dispersion_imag
_atom_type_scat_source
C C 0.0033 0.0016 'International Tables Vol C Tables 4.2.6.8 and 6.1.1.4'
H H 0.0000 0.0000 'International Tables Vol C Tables 4.2.6.8 and 6.1.1.4'
N N 0.0061 0.0033 'International Tables Vol C Tables 4.2.6.8 and 6.1.1.4'
P P 0.1023 0.0942 'International Tables Vol C Tables 4.2.6.8 and 6.1.1.4'
Ru Ru -1.2594 0.8363 'International Tables Vol C Tables 4.2.6.8 and 6.1.1.4'

loop_
_geom_angle_atom_site_label_1
_geom_angle_atom_site_label_2
_geom_angle_atom_site_label_3
_geom_angle
_geom_angle_site_symmetry_1
_geom_angle_site_symmetry_3
_geom_angle_publ_flag
C12 Ru1 C11 37.50(8) . . ?
C12 Ru1 C13 38.49(8) . . ?
C11 Ru1 C13 69.31(8) . . ?
C12 Ru1 C1 129.22(9) . . ?
C11 Ru1 C1 92.07(9) . . ?
C13 Ru1 C1 140.89(9) . . ?
C12 Ru1 C5 161.06(9) . . ?
C11 Ru1 C5 125.08(8) . . ?
C13 Ru1 C5 158.85(8) . . ?
C1 Ru1 C5 36.86(9) . . ?
C12 Ru1 C4 160.59(9) . . ?
C11 Ru1 C4 151.25(9) . . ?
C13 Ru1 C4 122.16(8) . . ?
C1 Ru1 C4 62.16(9) . . ?
C5 Ru1 C4 37.53(8) . . ?
C12 Ru1 C2 116.08(9) . . ?
C11 Ru1 C2 90.32(9) . . ?
C13 Ru1 C2 106.49(9) . . ?
C1 Ru1 C2 37.22(9) . . ?
C5 Ru1 C2 61.67(9) . . ?
C4 Ru1 C2 61.63(9) . . ?
C12 Ru1 P1 80.70(6) . . ?
C11 Ru1 P1 98.56(6) . . ?
C13 Ru1 P1 93.40(6) . . ?
C1 Ru1 P1 124.03(6) . . ?
C5 Ru1 P1 98.86(6) . . ?
C4 Ru1 P1 106.32(7) . . ?
C2 Ru1 P1 160.03(7) . . ?
C12 Ru1 C3 129.74(9) . . ?
C11 Ru1 C3 121.58(9) . . ?
C13 Ru1 C3 98.62(8) . . ?
C1 Ru1 C3 61.35(9) . . ?
C5 Ru1 C3 61.14(9) . . ?
C4 Ru1 C3 36.30(9) . . ?
C2 Ru1 C3 36.57(9) . . ?
P1 Ru1 C3 139.80(7) . . ?
N1 P1 C29 103.73(11) . . ?
N1 P1 C26 104.31(10) . . ?
C29 P1 C26 101.97(11) . . ?
N1 P1 Ru1 106.35(7) . . ?
C29 P1 Ru1 118.72(8) . . ?
C26 P1 Ru1 119.87(8) . . ?
N2 P2 C37 105.76(10) . . ?
N2 P2 C34 103.79(10) . . ?
C37 P2 C34 102.40(11) . . ?
C32 N1 P1 117.95(16) . . ?
C32 N1 H1 118(2) . . ?
P1 N1 H1 124(2) . . ?
C11 N2 C33 107.49(18) . . ?
C11 N2 P2 114.36(15) . . ?
C33 N2 P2 125.18(15) . . ?
C5 C1 C2 108.1(2) . . ?
C5 C1 C6 126.5(2) . . ?
C2 C1 C6 124.8(2) . . ?
C5 C1 Ru1 71.78(13) . . ?
C2 C1 Ru1 72.24(13) . . ?
C6 C1 Ru1 129.03(17) . . ?
C3 C2 C1 107.5(2) . . ?
C3 C2 C7 126.8(2) . . ?
C1 C2 C7 124.5(2) . . ?
C3 C2 Ru1 72.66(14) . . ?
C1 C2 Ru1 70.54(13) . . ?
C7 C2 Ru1 131.85(17) . . ?
C4 C3 C2 109.0(2) . . ?
C4 C3 C8 124.1(3) . . ?
C2 C3 C8 126.4(3) . . ?
C4 C3 Ru1 70.63(13) . . ?
C2 C3 Ru1 70.77(13) . . ?
C8 C3 Ru1 131.33(17) . . ?
C3 C4 C5 107.3(2) . . ?
C3 C4 C9 125.6(2) . . ?
C5 C4 C9 126.1(2) . . ?
C3 C4 Ru1 73.08(14) . . ?
C5 C4 Ru1 70.86(13) . . ?
C9 C4 Ru1 130.53(17) . . ?
C1 C5 C4 108.1(2) . . ?
C1 C5 C10 125.9(2) . . ?
C4 C5 C10 124.7(2) . . ?
C1 C5 Ru1 71.36(13) . . ?
C4 C5 Ru1 71.62(13) . . ?
C10 C5 Ru1 132.76(17) . . ?
C1 C6 H6A 109.5 . . ?
C1 C6 H6B 109.5 . . ?
H6A C6 H6B 109.5 . . ?
C1 C6 H6C 109.5 . . ?
H6A C6 H6C 109.5 . . ?
H6B C6 H6C 109.5 . . ?
C2 C7 H7A 109.5 . . ?
C2 C7 H7B 109.5 . . ?
H7A C7 H7B 109.5 . . ?
C2 C7 H7C 109.5 . . ?
H7A C7 H7C 109.5 . . ?
H7B C7 H7C 109.5 . . ?
C3 C8 H8A 109.5 . . ?
C3 C8 H8B 109.5 . . ?
H8A C8 H8B 109.5 . . ?
C3 C8 H8C 109.5 . . ?
H8A C8 H8C 109.5 . . ?
H8B C8 H8C 109.5 . . ?
C4 C9 H9A 109.5 . . ?
C4 C9 H9B 109.5 . . ?
H9A C9 H9B 109.5 . . ?
C4 C9 H9C 109.5 . . ?
H9A C9 H9C 109.5 . . ?
H9B C9 H9C 109.5 . . ?
C5 C10 H10A 109.5 . . ?
C5 C10 H10B 109.5 . . ?
H10A C10 H10B 109.5 . . ?
C5 C10 H10C 109.5 . . ?
H10A C10 H10C 109.5 . . ?
H10B C10 H10C 109.5 . . ?
C12 C11 N2 112.30(19) . . ?
C12 C11 Ru1 68.25(13) . . ?
N2 C11 Ru1 128.33(16) . . ?
C12 C11 H11 113.0 . . ?
N2 C11 H11 113.0 . . ?
Ru1 C11 H11 113.0 . . ?
C11 C12 C13 125.3(2) . . ?
C11 C12 C32 107.68(19) . . ?
C13 C12 C32 126.4(2) . . ?
C11 C12 Ru1 74.25(13) . . ?
C13 C12 Ru1 73.89(13) . . ?
C32 C12 Ru1 117.74(15) . . ?
C12 C13 C14 120.1(2) . . ?
C12 C13 C20 117.19(19) . . ?
C14 C13 C20 110.30(19) . . ?
C12 C13 Ru1 67.62(12) . . ?
C14 C13 Ru1 115.27(15) . . ?
C20 C13 Ru1 120.93(15) . . ?
C15 C14 C19 115.9(2) . . ?
C15 C14 C13 123.8(2) . . ?
C19 C14 C13 120.0(2) . . ?
C16 C15 C14 122.2(2) . . ?
C16 C15 H15 118.9 . . ?
C14 C15 H15 118.9 . . ?
C17 C16 C15 120.7(3) . . ?
C17 C16 H16 119.7 . . ?
C15 C16 H16 119.7 . . ?
C16 C17 C18 118.7(2) . . ?
C16 C17 H17 120.7 . . ?
C18 C17 H17 120.7 . . ?
C19 C18 C17 120.4(2) . . ?
C19 C18 H18 119.8 . . ?
C17 C18 H18 119.8 . . ?
C18 C19 C14 122.1(2) . . ?
C18 C19 H19 119.0 . . ?
C14 C19 H19 119.0 . . ?
C21 C20 C25 117.8(2) . . ?
C21 C20 C13 121.2(2) . . ?
C25 C20 C13 120.5(2) . . ?
C22 C21 C20 121.3(2) . . ?
C22 C21 H21 119.3 . . ?
C20 C21 H21 119.3 . . ?
C23 C22 C21 120.0(2) . . ?
C23 C22 H22 120.0 . . ?
C21 C22 H22 120.0 . . ?
C24 C23 C22 119.6(2) . . ?
C24 C23 H23 120.2 . . ?
C22 C23 H23 120.2 . . ?
C23 C24 C25 120.0(2) . . ?
C23 C24 H24 120.0 . . ?
C25 C24 H24 120.0 . . ?
C24 C25 C20 121.2(2) . . ?
C24 C25 H25 119.4 . . ?
C20 C25 H25 119.4 . . ?
C28 C26 C27 111.5(2) . . ?
C28 C26 P1 115.56(17) . . ?
C27 C26 P1 113.33(16) . . ?
C28 C26 H26 105.1 . . ?
C27 C26 H26 105.1 . . ?
P1 C26 H26 105.1 . . ?
C26 C27 H27A 109.5 . . ?
C26 C27 H27B 109.5 . . ?
H27A C27 H27B 109.5 . . ?
C26 C27 H27C 109.5 . . ?
H27A C27 H27C 109.5 . . ?
H27B C27 H27C 109.5 . . ?
C26 C28 H28A 109.5 . . ?
C26 C28 H28B 109.5 . . ?
H28A C28 H28B 109.5 . . ?
C26 C28 H28C 109.5 . . ?
H28A C28 H28C 109.5 . . ?
H28B C28 H28C 109.5 . . ?
C30 C29 C31 109.3(2) . . ?
C30 C29 P1 110.72(16) . . ?
C31 C29 P1 114.81(17) . . ?
C30 C29 H29 107.2 . . ?
C31 C29 H29 107.2 . . ?
P1 C29 H29 107.2 . . ?
C29 C30 H30A 109.5 . . ?
C29 C30 H30B 109.5 . . ?
H30A C30 H30B 109.5 . . ?
C29 C30 H30C 109.5 . . ?
H30A C30 H30C 109.5 . . ?
H30B C30 H30C 109.5 . . ?
C29 C31 H31A 109.5 . . ?
C29 C31 H31B 109.5 . . ?
H31A C31 H31B 109.5 . . ?
C29 C31 H31C 109.5 . . ?
H31A C31 H31C 109.5 . . ?
H31B C31 H31C 109.5 . . ?
N1 C32 C12 110.98(18) . . ?
N1 C32 C33 114.59(19) . . ?
C12 C32 C33 103.25(18) . . ?
N1 C32 H32 109.3 . . ?
C12 C32 H32 109.3 . . ?
C33 C32 H32 109.3 . . ?
N2 C33 C32 106.90(18) . . ?
N2 C33 H33A 110.3 . . ?
C32 C33 H33A 110.3 . . ?
N2 C33 H33B 110.3 . . ?
C32 C33 H33B 110.3 . . ?
H33A C33 H33B 108.6 . . ?
C35 C34 C36 110.2(2) . . ?
C35 C34 P2 107.51(16) . . ?
C36 C34 P2 110.71(17) . . ?
C35 C34 H34 109.4 . . ?
C36 C34 H34 109.4 . . ?
P2 C34 H34 109.4 . . ?
C34 C35 H35A 109.5 . . ?
C34 C35 H35B 109.5 . . ?
H35A C35 H35B 109.5 . . ?
C34 C35 H35C 109.5 . . ?
H35A C35 H35C 109.5 . . ?
H35B C35 H35C 109.5 . . ?
C34 C36 H36A 109.5 . . ?
C34 C36 H36B 109.5 . . ?
H36A C36 H36B 109.5 . . ?
C34 C36 H36C 109.5 . . ?
H36A C36 H36C 109.5 . . ?
H36B C36 H36C 109.5 . . ?
C38 C37 C39 111.2(2) . . ?
C38 C37 P2 117.93(18) . . ?
C39 C37 P2 109.42(17) . . ?
C38 C37 H37 105.8 . . ?
C39 C37 H37 105.8 . . ?
P2 C37 H37 105.8 . . ?
C37 C38 H38A 109.5 . . ?
C37 C38 H38B 109.5 . . ?
H38A C38 H38B 109.5 . . ?
C37 C38 H38C 109.5 . . ?
H38A C38 H38C 109.5 . . ?
H38B C38 H38C 109.5 . . ?
C37 C39 H39A 109.5 . . ?
C37 C39 H39B 109.5 . . ?
H39A C39 H39B 109.5 . . ?
C37 C39 H39C 109.5 . . ?
H39A C39 H39C 109.5 . . ?
H39B C39 H39C 109.5 . . ?

loop_
_geom_bond_atom_site_label_1
_geom_bond_atom_site_label_2
_geom_bond_distance
_geom_bond_site_symmetry_2
_geom_bond_publ_flag
Ru1 C12 2.153(2) . ?
Ru1 C11 2.231(2) . ?
Ru1 C13 2.237(2) . ?
Ru1 C1 2.241(2) . ?
Ru1 C5 2.246(2) . ?
Ru1 C4 2.256(2) . ?
Ru1 C2 2.263(2) . ?
Ru1 P1 2.2815(6) . ?
Ru1 C3 2.288(2) . ?
P1 N1 1.689(2) . ?
P1 C29 1.868(2) . ?
P1 C26 1.877(2) . ?
P2 N2 1.721(2) . ?
P2 C37 1.857(2) . ?
P2 C34 1.860(2) . ?
N1 C32 1.452(3) . ?
N1 H1 0.72(3) . ?
N2 C11 1.438(3) . ?
N2 C33 1.480(3) . ?
C1 C5 1.419(3) . ?
C1 C2 1.437(3) . ?
C1 C6 1.502(3) . ?
C2 C3 1.428(4) . ?
C2 C7 1.502(4) . ?
C3 C4 1.416(4) . ?
C3 C8 1.500(3) . ?
C4 C5 1.448(3) . ?
C4 C9 1.502(3) . ?
C5 C10 1.498(3) . ?
C6 H6A 0.9800 . ?
C6 H6B 0.9800 . ?
C6 H6C 0.9800 . ?
C7 H7A 0.9800 . ?
C7 H7B 0.9800 . ?
C7 H7C 0.9800 . ?
C8 H8A 0.9800 . ?
C8 H8B 0.9800 . ?
C8 H8C 0.9800 . ?
C9 H9A 0.9800 . ?
C9 H9B 0.9800 . ?
C9 H9C 0.9800 . ?
C10 H10A 0.9800 . ?
C10 H10B 0.9800 . ?
C10 H10C 0.9800 . ?
C11 C12 1.411(3) . ?
C11 H11 1.0000 . ?
C12 C13 1.449(3) . ?
C12 C32 1.535(3) . ?
C13 C14 1.508(3) . ?
C13 C20 1.519(3) . ?
C14 C15 1.398(3) . ?
C14 C19 1.408(3) . ?
C15 C16 1.388(4) . ?
C15 H15 0.9500 . ?
C16 C17 1.384(4) . ?
C16 H16 0.9500 . ?
C17 C18 1.390(4) . ?
C17 H17 0.9500 . ?
C18 C19 1.388(4) . ?
C18 H18 0.9500 . ?
C19 H19 0.9500 . ?
C20 C21 1.394(3) . ?
C20 C25 1.398(3) . ?
C21 C22 1.392(3) . ?
C21 H21 0.9500 . ?
C22 C23 1.390(4) . ?
C22 H22 0.9500 . ?
C23 C24 1.388(4) . ?
C23 H23 0.9500 . ?
C24 C25 1.393(3) . ?
C24 H24 0.9500 . ?
C25 H25 0.9500 . ?
C26 C28 1.534(3) . ?
C26 C27 1.534(3) . ?
C26 H26 1.0000 . ?
C27 H27A 0.9800 . ?
C27 H27B 0.9800 . ?
C27 H27C 0.9800 . ?
C28 H28A 0.9800 . ?
C28 H28B 0.9800 . ?
C28 H28C 0.9800 . ?
C29 C30 1.530(3) . ?
C29 C31 1.534(3) . ?
C29 H29 1.0000 . ?
C30 H30A 0.9800 . ?
C30 H30B 0.9800 . ?
C30 H30C 0.9800 . ?
C31 H31A 0.9800 . ?
C31 H31B 0.9800 . ?
C31 H31C 0.9800 . ?
C32 C33 1.553(3) . ?
C32 H32 1.0000 . ?
C33 H33A 0.9900 . ?
C33 H33B 0.9900 . ?
C34 C35 1.533(3) . ?
C34 C36 1.535(3) . ?
C34 H34 1.0000 . ?
C35 H35A 0.9800 . ?
C35 H35B 0.9800 . ?
C35 H35C 0.9800 . ?
C36 H36A 0.9800 . ?
C36 H36B 0.9800 . ?
C36 H36C 0.9800 . ?
C37 C38 1.527(4) . ?
C37 C39 1.533(4) . ?
C37 H37 1.0000 . ?
C38 H38A 0.9800 . ?
C38 H38B 0.9800 . ?
C38 H38C 0.9800 . ?
C39 H39A 0.9800 . ?
C39 H39B 0.9800 . ?
C39 H39C 0.9800 . ?

loop_
_geom_torsion_atom_site_label_1
_geom_torsion_atom_site_label_2
_geom_torsion_atom_site_label_3
_geom_torsion_atom_site_label_4
_geom_torsion
_geom_torsion_site_symmetry_1
_geom_torsion_site_symmetry_2
_geom_torsion_site_symmetry_3
_geom_torsion_site_symmetry_4
_geom_torsion_publ_flag
C12 Ru1 P1 N1 1.07(10) . . . . ?
C11 Ru1 P1 N1 -32.04(10) . . . . ?
C13 Ru1 P1 N1 37.53(10) . . . . ?
C1 Ru1 P1 N1 -130.42(11) . . . . ?
C5 Ru1 P1 N1 -159.76(10) . . . . ?
C4 Ru1 P1 N1 162.49(10) . . . . ?
C2 Ru1 P1 N1 -147.6(2) . . . . ?
C3 Ru1 P1 N1 145.16(12) . . . . ?
C12 Ru1 P1 C29 117.36(11) . . . . ?
C11 Ru1 P1 C29 84.25(11) . . . . ?
C13 Ru1 P1 C29 153.82(10) . . . . ?
C1 Ru1 P1 C29 -14.13(12) . . . . ?
C5 Ru1 P1 C29 -43.47(11) . . . . ?
C4 Ru1 P1 C29 -81.22(11) . . . . ?
C2 Ru1 P1 C29 -31.3(2) . . . . ?
C3 Ru1 P1 C29 -98.55(13) . . . . ?
C12 Ru1 P1 C26 -116.67(11) . . . . ?
C11 Ru1 P1 C26 -149.78(11) . . . . ?
C13 Ru1 P1 C26 -80.20(11) . . . . ?
C1 Ru1 P1 C26 111.84(12) . . . . ?
C5 Ru1 P1 C26 82.51(11) . . . . ?
C4 Ru1 P1 C26 44.76(11) . . . . ?
C2 Ru1 P1 C26 94.7(2) . . . . ?
C3 Ru1 P1 C26 27.43(13) . . . . ?
C29 P1 N1 C32 -111.83(18) . . . . ?
C26 P1 N1 C32 141.75(17) . . . . ?
Ru1 P1 N1 C32 14.14(18) . . . . ?
C37 P2 N2 C11 150.78(17) . . . . ?
C34 P2 N2 C11 -101.82(17) . . . . ?
C37 P2 N2 C33 -72.9(2) . . . . ?
C34 P2 N2 C33 34.5(2) . . . . ?
C12 Ru1 C1 C5 -161.21(13) . . . . ?
C11 Ru1 C1 C5 -155.58(14) . . . . ?
C13 Ru1 C1 C5 145.49(15) . . . . ?
C4 Ru1 C1 C5 37.75(14) . . . . ?
C2 Ru1 C1 C5 116.6(2) . . . . ?
P1 Ru1 C1 C5 -53.80(15) . . . . ?
C3 Ru1 C1 C5 79.15(15) . . . . ?
C12 Ru1 C1 C2 82.17(17) . . . . ?
C11 Ru1 C1 C2 87.81(15) . . . . ?
C13 Ru1 C1 C2 28.9(2) . . . . ?
C5 Ru1 C1 C2 -116.6(2) . . . . ?
C4 Ru1 C1 C2 -78.87(15) . . . . ?
P1 Ru1 C1 C2 -170.41(12) . . . . ?
C3 Ru1 C1 C2 -37.46(14) . . . . ?
C12 Ru1 C1 C6 -38.6(3) . . . . ?
C11 Ru1 C1 C6 -32.9(2) . . . . ?
C13 Ru1 C1 C6 -91.9(2) . . . . ?
C5 Ru1 C1 C6 122.6(3) . . . . ?
C4 Ru1 C1 C6 160.4(3) . . . . ?
C2 Ru1 C1 C6 -120.7(3) . . . . ?
P1 Ru1 C1 C6 68.8(2) . . . . ?
C3 Ru1 C1 C6 -158.2(3) . . . . ?
C5 C1 C2 C3 0.4(3) . . . . ?
C6 C1 C2 C3 -170.6(2) . . . . ?
Ru1 C1 C2 C3 63.72(16) . . . . ?
C5 C1 C2 C7 168.7(2) . . . . ?
C6 C1 C2 C7 -2.4(4) . . . . ?
Ru1 C1 C2 C7 -128.0(2) . . . . ?
C5 C1 C2 Ru1 -63.27(16) . . . . ?
C6 C1 C2 Ru1 125.6(2) . . . . ?
C12 Ru1 C2 C3 122.34(14) . . . . ?
C11 Ru1 C2 C3 150.63(15) . . . . ?
C13 Ru1 C2 C3 82.15(15) . . . . ?
C1 Ru1 C2 C3 -116.4(2) . . . . ?
C5 Ru1 C2 C3 -78.83(15) . . . . ?
C4 Ru1 C2 C3 -35.96(14) . . . . ?
P1 Ru1 C2 C3 -92.5(2) . . . . ?
C12 Ru1 C2 C1 -121.29(14) . . . . ?
C11 Ru1 C2 C1 -93.00(15) . . . . ?
C13 Ru1 C2 C1 -161.48(14) . . . . ?
C5 Ru1 C2 C1 37.54(14) . . . . ?
C4 Ru1 C2 C1 80.42(15) . . . . ?
P1 Ru1 C2 C1 23.8(3) . . . . ?
C3 Ru1 C2 C1 116.4(2) . . . . ?
C12 Ru1 C2 C7 -2.0(3) . . . . ?
C11 Ru1 C2 C7 26.3(3) . . . . ?
C13 Ru1 C2 C7 -42.1(3) . . . . ?
C1 Ru1 C2 C7 119.3(3) . . . . ?
C5 Ru1 C2 C7 156.9(3) . . . . ?
C4 Ru1 C2 C7 -160.3(3) . . . . ?
P1 Ru1 C2 C7 143.2(2) . . . . ?
C3 Ru1 C2 C7 -124.3(3) . . . . ?
C1 C2 C3 C4 -1.8(3) . . . . ?
C7 C2 C3 C4 -169.7(2) . . . . ?
Ru1 C2 C3 C4 60.55(17) . . . . ?
C1 C2 C3 C8 169.9(2) . . . . ?
C7 C2 C3 C8 2.0(4) . . . . ?
Ru1 C2 C3 C8 -127.7(2) . . . . ?
C1 C2 C3 Ru1 -62.33(16) . . . . ?
C7 C2 C3 Ru1 129.7(3) . . . . ?
C12 Ru1 C3 C4 160.06(13) . . . . ?
C11 Ru1 C3 C4 -154.37(14) . . . . ?
C13 Ru1 C3 C4 134.68(14) . . . . ?
C1 Ru1 C3 C4 -81.08(15) . . . . ?
C5 Ru1 C3 C4 -38.80(14) . . . . ?
C2 Ru1 C3 C4 -119.2(2) . . . . ?
P1 Ru1 C3 C4 28.88(18) . . . . ?
C12 Ru1 C3 C2 -80.73(17) . . . . ?
C11 Ru1 C3 C2 -35.15(17) . . . . ?
C13 Ru1 C3 C2 -106.11(14) . . . . ?
C1 Ru1 C3 C2 38.13(14) . . . . ?
C5 Ru1 C3 C2 80.41(15) . . . . ?
C4 Ru1 C3 C2 119.2(2) . . . . ?
P1 Ru1 C3 C2 148.09(12) . . . . ?
C12 Ru1 C3 C8 41.3(3) . . . . ?
C11 Ru1 C3 C8 86.9(3) . . . . ?
C13 Ru1 C3 C8 15.9(3) . . . . ?
C1 Ru1 C3 C8 160.2(3) . . . . ?
C5 Ru1 C3 C8 -157.6(3) . . . . ?
C4 Ru1 C3 C8 -118.8(3) . . . . ?
C2 Ru1 C3 C8 122.0(3) . . . . ?
P1 Ru1 C3 C8 -89.9(3) . . . . ?
C2 C3 C4 C5 2.4(3) . . . . ?
C8 C3 C4 C5 -169.6(2) . . . . ?
Ru1 C3 C4 C5 63.03(15) . . . . ?
C2 C3 C4 C9 171.2(2) . . . . ?
C8 C3 C4 C9 -0.7(4) . . . . ?
Ru1 C3 C4 C9 -128.1(2) . . . . ?
C2 C3 C4 Ru1 -60.64(16) . . . . ?
C8 C3 C4 Ru1 127.4(2) . . . . ?
C12 Ru1 C4 C3 -52.1(3) . . . . ?
C11 Ru1 C4 C3 50.0(2) . . . . ?
C13 Ru1 C4 C3 -56.15(17) . . . . ?
C1 Ru1 C4 C3 78.64(15) . . . . ?
C5 Ru1 C4 C3 115.7(2) . . . . ?
C2 Ru1 C4 C3 36.23(14) . . . . ?
P1 Ru1 C4 C3 -161.05(13) . . . . ?
C12 Ru1 C4 C5 -167.8(2) . . . . ?
C11 Ru1 C4 C5 -65.7(2) . . . . ?
C13 Ru1 C4 C5 -171.87(13) . . . . ?
C1 Ru1 C4 C5 -37.08(14) . . . . ?
C2 Ru1 C4 C5 -79.49(15) . . . . ?
P1 Ru1 C4 C5 83.23(13) . . . . ?
C3 Ru1 C4 C5 -115.7(2) . . . . ?
C12 Ru1 C4 C9 70.6(4) . . . . ?
C11 Ru1 C4 C9 172.8(2) . . . . ?
C13 Ru1 C4 C9 66.6(3) . . . . ?
C1 Ru1 C4 C9 -158.6(3) . . . . ?
C5 Ru1 C4 C9 -121.5(3) . . . . ?
C2 Ru1 C4 C9 159.0(3) . . . . ?
P1 Ru1 C4 C9 -38.3(3) . . . . ?
C3 Ru1 C4 C9 122.7(3) . . . . ?
C2 C1 C5 C4 1.0(3) . . . . ?
C6 C1 C5 C4 171.9(2) . . . . ?
Ru1 C1 C5 C4 -62.56(16) . . . . ?
C2 C1 C5 C10 -166.6(2) . . . . ?
C6 C1 C5 C10 4.3(4) . . . . ?
Ru1 C1 C5 C10 129.8(2) . . . . ?
C2 C1 C5 Ru1 63.58(16) . . . . ?
C6 C1 C5 Ru1 -125.5(2) . . . . ?
C3 C4 C5 C1 -2.1(3) . . . . ?
C9 C4 C5 C1 -170.9(2) . . . . ?
Ru1 C4 C5 C1 62.40(16) . . . . ?
C3 C4 C5 C10 165.7(2) . . . . ?
C9 C4 C5 C10 -3.1(4) . . . . ?
Ru1 C4 C5 C10 -129.8(2) . . . . ?
C3 C4 C5 Ru1 -64.50(16) . . . . ?
C9 C4 C5 Ru1 126.7(2) . . . . ?
C12 Ru1 C5 C1 50.2(3) . . . . ?
C11 Ru1 C5 C1 30.32(17) . . . . ?
C13 Ru1 C5 C1 -97.9(3) . . . . ?
C4 Ru1 C5 C1 -117.3(2) . . . . ?
C2 Ru1 C5 C1 -37.90(14) . . . . ?
P1 Ru1 C5 C1 137.40(13) . . . . ?
C3 Ru1 C5 C1 -79.77(15) . . . . ?
C12 Ru1 C5 C4 167.5(2) . . . . ?
C11 Ru1 C5 C4 147.61(14) . . . . ?
C13 Ru1 C5 C4 19.4(3) . . . . ?
C1 Ru1 C5 C4 117.3(2) . . . . ?
C2 Ru1 C5 C4 79.39(15) . . . . ?
P1 Ru1 C5 C4 -105.31(13) . . . . ?
C3 Ru1 C5 C4 37.52(14) . . . . ?
C12 Ru1 C5 C10 -71.8(4) . . . . ?
C11 Ru1 C5 C10 -91.8(2) . . . . ?
C13 Ru1 C5 C10 140.0(2) . . . . ?
C1 Ru1 C5 C10 -122.1(3) . . . . ?
C4 Ru1 C5 C10 120.6(3) . . . . ?
C2 Ru1 C5 C10 -160.0(3) . . . . ?
P1 Ru1 C5 C10 15.3(2) . . . . ?
C3 Ru1 C5 C10 158.1(3) . . . . ?
C33 N2 C11 C12 0.6(3) . . . . ?
P2 N2 C11 C12 144.33(17) . . . . ?
C33 N2 C11 Ru1 79.9(2) . . . . ?
P2 N2 C11 Ru1 -136.41(14) . . . . ?
C13 Ru1 C11 C12 -28.11(13) . . . . ?
C1 Ru1 C11 C12 -172.83(14) . . . . ?
C5 Ru1 C11 C12 169.53(13) . . . . ?
C4 Ru1 C11 C12 -147.75(17) . . . . ?
C2 Ru1 C11 C12 -135.64(14) . . . . ?
P1 Ru1 C11 C12 62.31(13) . . . . ?
C3 Ru1 C11 C12 -115.58(14) . . . . ?
C12 Ru1 C11 N2 -101.8(2) . . . . ?
C13 Ru1 C11 N2 -130.0(2) . . . . ?
C1 Ru1 C11 N2 85.3(2) . . . . ?
C5 Ru1 C11 N2 67.7(2) . . . . ?
C4 Ru1 C11 N2 110.4(2) . . . . ?
C2 Ru1 C11 N2 122.5(2) . . . . ?
P1 Ru1 C11 N2 -39.5(2) . . . . ?
C3 Ru1 C11 N2 142.58(18) . . . . ?
N2 C11 C12 C13 -179.6(2) . . . . ?
Ru1 C11 C12 C13 56.4(2) . . . . ?
N2 C11 C12 C32 9.2(3) . . . . ?
Ru1 C11 C12 C32 -114.69(16) . . . . ?
N2 C11 C12 Ru1 123.92(18) . . . . ?
C13 Ru1 C12 C11 134.92(19) . . . . ?
C1 Ru1 C12 C11 9.27(18) . . . . ?
C5 Ru1 C12 C11 -27.3(3) . . . . ?
C4 Ru1 C12 C11 129.4(3) . . . . ?
C2 Ru1 C12 C11 51.12(16) . . . . ?
P1 Ru1 C12 C11 -117.47(13) . . . . ?
C3 Ru1 C12 C11 92.01(16) . . . . ?
C11 Ru1 C12 C13 -134.92(19) . . . . ?
C1 Ru1 C12 C13 -125.65(14) . . . . ?
C5 Ru1 C12 C13 -162.2(2) . . . . ?
C4 Ru1 C12 C13 -5.5(3) . . . . ?
C2 Ru1 C12 C13 -83.81(15) . . . . ?
P1 Ru1 C12 C13 107.60(12) . . . . ?
C3 Ru1 C12 C13 -42.91(17) . . . . ?
C11 Ru1 C12 C32 102.0(2) . . . . ?
C13 Ru1 C12 C32 -123.1(2) . . . . ?
C1 Ru1 C12 C32 111.29(17) . . . . ?
C5 Ru1 C12 C32 74.8(3) . . . . ?
C4 Ru1 C12 C32 -128.6(3) . . . . ?
C2 Ru1 C12 C32 153.13(16) . . . . ?
P1 Ru1 C12 C32 -15.46(15) . . . . ?
C3 Ru1 C12 C32 -165.97(15) . . . . ?
C11 C12 C13 C14 50.6(3) . . . . ?
C32 C12 C13 C14 -140.0(2) . . . . ?
Ru1 C12 C13 C14 107.15(19) . . . . ?
C11 C12 C13 C20 -171.0(2) . . . . ?
C32 C12 C13 C20 -1.5(3) . . . . ?
Ru1 C12 C13 C20 -114.42(19) . . . . ?
C11 C12 C13 Ru1 -56.6(2) . . . . ?
C32 C12 C13 Ru1 112.9(2) . . . . ?
C11 Ru1 C13 C12 27.44(13) . . . . ?
C1 Ru1 C13 C12 93.64(17) . . . . ?
C5 Ru1 C13 C12 164.0(2) . . . . ?
C4 Ru1 C13 C12 177.85(13) . . . . ?
C2 Ru1 C13 C12 111.38(14) . . . . ?
P1 Ru1 C13 C12 -70.44(12) . . . . ?
C3 Ru1 C13 C12 148.03(13) . . . . ?
C12 Ru1 C13 C14 -113.9(2) . . . . ?
C11 Ru1 C13 C14 -86.44(17) . . . . ?
C1 Ru1 C13 C14 -20.2(2) . . . . ?
C5 Ru1 C13 C14 50.1(3) . . . . ?
C4 Ru1 C13 C14 63.97(19) . . . . ?
C2 Ru1 C13 C14 -2.50(18) . . . . ?
P1 Ru1 C13 C14 175.68(16) . . . . ?
C3 Ru1 C13 C14 34.15(18) . . . . ?
C12 Ru1 C13 C20 109.2(2) . . . . ?
C11 Ru1 C13 C20 136.66(19) . . . . ?
C1 Ru1 C13 C20 -157.13(16) . . . . ?
C5 Ru1 C13 C20 -86.7(3) . . . . ?
C4 Ru1 C13 C20 -72.92(19) . . . . ?
C2 Ru1 C13 C20 -139.39(17) . . . . ?
P1 Ru1 C13 C20 38.79(17) . . . . ?
C3 Ru1 C13 C20 -102.74(18) . . . . ?
C12 C13 C14 C15 0.9(3) . . . . ?
C20 C13 C14 C15 -140.1(2) . . . . ?
Ru1 C13 C14 C15 78.6(3) . . . . ?
C12 C13 C14 C19 174.9(2) . . . . ?
C20 C13 C14 C19 33.9(3) . . . . ?
Ru1 C13 C14 C19 -107.5(2) . . . . ?
C19 C14 C15 C16 2.2(4) . . . . ?
C13 C14 C15 C16 176.3(2) . . . . ?
C14 C15 C16 C17 -1.3(4) . . . . ?
C15 C16 C17 C18 -0.2(4) . . . . ?
C16 C17 C18 C19 0.7(4) . . . . ?
C17 C18 C19 C14 0.3(4) . . . . ?
C15 C14 C19 C18 -1.7(4) . . . . ?
C13 C14 C19 C18 -176.1(2) . . . . ?
C12 C13 C20 C21 127.8(2) . . . . ?
C14 C13 C20 C21 -90.0(3) . . . . ?
Ru1 C13 C20 C21 48.8(3) . . . . ?
C12 C13 C20 C25 -59.9(3) . . . . ?
C14 C13 C20 C25 82.4(3) . . . . ?
Ru1 C13 C20 C25 -138.86(19) . . . . ?
C25 C20 C21 C22 1.4(3) . . . . ?
C13 C20 C21 C22 174.0(2) . . . . ?
C20 C21 C22 C23 0.1(4) . . . . ?
C21 C22 C23 C24 -0.8(4) . . . . ?
C22 C23 C24 C25 0.0(4) . . . . ?
C23 C24 C25 C20 1.6(4) . . . . ?
C21 C20 C25 C24 -2.3(3) . . . . ?
C13 C20 C25 C24 -174.9(2) . . . . ?
N1 P1 C26 C28 14.8(2) . . . . ?
C29 P1 C26 C28 -92.95(19) . . . . ?
Ru1 P1 C26 C28 133.56(16) . . . . ?
N1 P1 C26 C27 145.26(18) . . . . ?
C29 P1 C26 C27 37.5(2) . . . . ?
Ru1 P1 C26 C27 -95.96(17) . . . . ?
N1 P1 C29 C30 76.43(18) . . . . ?
C26 P1 C29 C30 -175.41(17) . . . . ?
Ru1 P1 C29 C30 -41.25(19) . . . . ?
N1 P1 C29 C31 -47.9(2) . . . . ?
C26 P1 C29 C31 60.3(2) . . . . ?
Ru1 P1 C29 C31 -165.59(15) . . . . ?
P1 N1 C32 C12 -26.4(2) . . . . ?
P1 N1 C32 C33 90.0(2) . . . . ?
C11 C12 C32 N1 108.6(2) . . . . ?
C13 C12 C32 N1 -62.4(3) . . . . ?
Ru1 C12 C32 N1 27.5(2) . . . . ?
C11 C12 C32 C33 -14.6(2) . . . . ?
C13 C12 C32 C33 174.4(2) . . . . ?
Ru1 C12 C32 C33 -95.72(18) . . . . ?
C11 N2 C33 C32 -10.1(2) . . . . ?
P2 N2 C33 C32 -148.78(17) . . . . ?
N1 C32 C33 N2 -105.9(2) . . . . ?
C12 C32 C33 N2 14.9(2) . . . . ?
N2 P2 C34 C35 63.04(18) . . . . ?
C37 P2 C34 C35 172.93(17) . . . . ?
N2 P2 C34 C36 -176.49(17) . . . . ?
C37 P2 C34 C36 -66.59(19) . . . . ?
N2 P2 C37 C38 46.6(2) . . . . ?
C34 P2 C37 C38 -61.8(2) . . . . ?
N2 P2 C37 C39 -81.79(19) . . . . ?
C34 P2 C37 C39 169.81(17) . . . . ?
